data_1557681
loop_
_publ_author_name
'Honeyman, Gordon W.'
'Armstrong, David R.'
'Clegg, William'
'Hevia, Eva'
'Kennedy, Alan R.'
'McLellan, Ross'
'Orr, Samantha A.'
'Parkinson, John A.'
'Ramsay, Donna L.'
'Robertson, Stuart D.'
'Towie, Stephen'
'Mulvey, Robert E.'

_publ_section_title
;
 A regioselectively 1,1&#x2032;,3,3&#x2032;-tetrazincated ferrocene
 complex displaying core and peripheral reactivity
;
_journal_issue 25
_journal_name_full 'Chemical Science'
_journal_page_first 6510
_journal_page_last 6520
_journal_paper_doi 10.1039/D0SC01612H
_journal_volume 11
_journal_year 2020
_chemical_formula_moiety 'C68 H110 Fe N4 Na4 Zn4'
_chemical_formula_sum 'C68 H110 Fe N4 Na4 Zn4'
_chemical_formula_weight 1392.88
_space_group_crystal_system monoclinic
_space_group_IT_number 14
_space_group_name_Hall '-P 2ybc'
_space_group_name_H-M_alt 'P 1 21/c 1'
_atom_sites_solution_hydrogens geom
_atom_sites_solution_primary direct
_atom_sites_solution_secondary difmap
_audit_creation_method SHELXL-2018/3
_audit_update_record
;
2019-12-17 deposited with the CCDC.	2020-03-27 downloaded from the CCDC.
;
_cell_angle_alpha 90
_cell_angle_beta 111.871(2)
_cell_angle_gamma 90
_cell_formula_units_Z 4
_cell_length_a 14.895(2)
_cell_length_b 26.966(4)
_cell_length_c 18.622(3)
_cell_measurement_reflns_used 4285
_cell_measurement_temperature 120(2)
_cell_measurement_theta_max 21.80
_cell_measurement_theta_min 2.60
_cell_volume 6941.3(18)
_computing_cell_refinement 'Bruker APEX3'
_computing_data_collection 'Bruker APEX2'
_computing_data_reduction 'Bruker APEX3'
_computing_molecular_graphics 'Bruker SHELXTL'
_computing_publication_material 'SHELXL and local programs'
_computing_structure_refinement SHELXL-2018/3
_computing_structure_solution 'Bruker SHELXTL'
_diffrn_ambient_temperature 120(2)
_diffrn_measured_fraction_theta_full 0.998
_diffrn_measured_fraction_theta_max 0.998
_diffrn_measurement_device_type 'Bruker APEX2 CCD diffractometer'
_diffrn_measurement_method 'thin-slice \w scans'
_diffrn_radiation_type synchrotron
_diffrn_radiation_wavelength 0.6814
_diffrn_reflns_av_R_equivalents 0.0842
_diffrn_reflns_av_unetI/netI 0.0906
_diffrn_reflns_Laue_measured_fraction_full 0.998
_diffrn_reflns_Laue_measured_fraction_max 0.998
_diffrn_reflns_limit_h_max 15
_diffrn_reflns_limit_h_min -15
_diffrn_reflns_limit_k_max 28
_diffrn_reflns_limit_k_min -28
_diffrn_reflns_limit_l_max 19
_diffrn_reflns_limit_l_min -19
_diffrn_reflns_number 28486
_diffrn_reflns_point_group_measured_fraction_full 0.998
_diffrn_reflns_point_group_measured_fraction_max 0.998
_diffrn_reflns_theta_full 21.016
_diffrn_reflns_theta_max 21.016
_diffrn_reflns_theta_min 1.837
_exptl_absorpt_coefficient_mu 1.462
_exptl_absorpt_correction_type none
_exptl_crystal_colour pink
_exptl_crystal_density_diffrn 1.333
_exptl_crystal_description block
_exptl_crystal_F_000 2944
_exptl_crystal_size_max 0.060
_exptl_crystal_size_mid 0.040
_exptl_crystal_size_min 0.040
_refine_diff_density_max 1.360
_refine_diff_density_min -1.179
_refine_diff_density_rms 0.119
_refine_ls_extinction_coef 0.0004(2)
_refine_ls_extinction_expression Fc^*^=kFc[1+0.001xFc^2^\l^3^/sin(2\q)]^-1/4^
_refine_ls_extinction_method 'SHELXL-2018/3 (Sheldrick 2018)'
_refine_ls_goodness_of_fit_ref 1.043
_refine_ls_hydrogen_treatment constr
_refine_ls_matrix_type full
_refine_ls_number_parameters 754
_refine_ls_number_reflns 8467
_refine_ls_number_restraints 0
_refine_ls_restrained_S_all 1.043
_refine_ls_R_factor_all 0.1098
_refine_ls_R_factor_gt 0.0778
_refine_ls_shift/su_max 0.000
_refine_ls_shift/su_mean 0.000
_refine_ls_structure_factor_coef Fsqd
_refine_ls_weighting_details 'w=1/[\s^2^(Fo^2^)+(0.0269P)^2^+103.4604P] where P=(Fo^2^+2Fc^2^)/3'
_refine_ls_weighting_scheme calc
_refine_ls_wR_factor_gt 0.1708
_refine_ls_wR_factor_ref 0.1859
_reflns_Friedel_coverage 0.000
_reflns_number_gt 6099
_reflns_number_total 8467
_reflns_threshold_expression 'I > 2\s(I)'
_cod_data_source_file d0sc01612h2.cif
_cod_data_source_block rem333
_cod_depositor_comments
;Adding full bibliography for 1557679--1557682.cif.

 Adding full bibliography for 1557679--1557682.cif.
;
_cod_original_sg_symbol_H-M 'P 21/c'
_cod_database_code 1557681
_shelx_shelxl_version_number 2018/3
_shelx_space_group_comment
;
The symmetry employed for this shelxl refinement is uniquely defined
by the following loop, which should always be used as a source of
symmetry information in preference to the above space-group names.
They are only intended as comments.
;
_shelx_estimated_absorpt_t_min 0.917
_shelx_estimated_absorpt_t_max 0.944

loop_
_space_group_symop_operation_xyz
'x, y, z'
'-x, y+1/2, -z+1/2'
'-x, -y, -z'
'x, -y-1/2, z-1/2'

loop_
_atom_site_label
_atom_site_type_symbol
_atom_site_fract_x
_atom_site_fract_y
_atom_site_fract_z
_atom_site_U_iso_or_equiv
_atom_site_adp_type
_atom_site_occupancy
_atom_site_site_symmetry_order
_atom_site_calc_flag
_atom_site_refinement_flags_posn
_atom_site_refinement_flags_adp
_atom_site_refinement_flags_occupancy
_atom_site_disorder_assembly
_atom_site_disorder_group
Fe1 Fe 0.52148(11) 0.24943(5) 0.33335(8) 0.0212(4) Uani 1 1 d . . . . .
Zn1 Zn 0.41309(10) 0.13967(5) 0.42911(7) 0.0332(4) Uani 1 1 d . . . . .
Zn2 Zn 0.77717(9) 0.19220(5) 0.37419(7) 0.0294(4) Uani 1 1 d . . . . .
Zn3 Zn 0.26835(9) 0.30777(5) 0.21711(7) 0.0257(4) Uani 1 1 d . . . . .
Zn4 Zn 0.61767(10) 0.36406(5) 0.48465(8) 0.0360(4) Uani 1 1 d . . . . .
Na1 Na 0.2748(3) 0.16342(16) 0.2516(2) 0.0332(11) Uani 1 1 d . . . . .
Na2 Na 0.6247(3) 0.16280(15) 0.4306(2) 0.0304(10) Uani 1 1 d . . . . .
Na3 Na 0.4146(3) 0.33518(16) 0.3680(2) 0.0308(10) Uani 1 1 d . . . . .
Na4 Na 0.7649(3) 0.34024(16) 0.3989(2) 0.0340(11) Uani 1 1 d . . . . .
N1 N 0.2872(7) 0.1088(3) 0.3599(5) 0.031(2) Uani 1 1 d . . . . .
N2 N 0.7772(7) 0.1313(3) 0.4368(5) 0.032(2) Uani 1 1 d . . . . .
N3 N 0.2665(6) 0.3673(3) 0.2822(5) 0.027(2) Uani 1 1 d . . . . .
N4 N 0.7322(7) 0.4033(3) 0.4827(5) 0.033(2) Uani 1 1 d . . . . .
C1 C 0.4484(8) 0.1877(4) 0.3558(6) 0.029(3) Uani 1 1 d . . . . .
C2 C 0.3943(7) 0.2336(4) 0.3466(5) 0.020(2) Uani 1 1 d . . . . .
H2 H 0.376047 0.247202 0.386215 0.025 Uiso 1 1 calc R U . . .
C3 C 0.3703(7) 0.2568(4) 0.2709(5) 0.019(2) Uani 1 1 d . . . . .
C4 C 0.4175(7) 0.2235(4) 0.2335(6) 0.022(3) Uani 1 1 d . . . . .
H4 H 0.418533 0.228084 0.183268 0.026 Uiso 1 1 calc R U . . .
C5 C 0.4610(8) 0.1837(4) 0.2834(5) 0.023(3) Uani 1 1 d . . . . .
H5 H 0.494699 0.157362 0.270557 0.028 Uiso 1 1 calc R U . . .
C6 C 0.6480(8) 0.2675(4) 0.4235(6) 0.024(3) Uani 1 1 d . . . . .
H6 H 0.666424 0.255587 0.475026 0.029 Uiso 1 1 calc R U . . .
C7 C 0.6732(8) 0.2428(4) 0.3648(6) 0.026(3) Uani 1 1 d . . . . .
C8 C 0.6265(8) 0.2736(4) 0.2973(6) 0.029(3) Uani 1 1 d . . . . .
H8 H 0.627141 0.266962 0.247360 0.035 Uiso 1 1 calc R U . . .
C9 C 0.5798(8) 0.3151(4) 0.3153(6) 0.027(3) Uani 1 1 d . . . . .
H9 H 0.546146 0.340411 0.280011 0.032 Uiso 1 1 calc R U . . .
C10 C 0.5916(7) 0.3127(4) 0.3961(6) 0.023(2) Uani 1 1 d . . . . .
C11 C 0.2055(9) 0.1196(5) 0.3845(7) 0.039(3) Uani 1 1 d . . . . .
C12 C 0.1103(10) 0.0992(6) 0.3257(8) 0.057(4) Uani 1 1 d . . . . .
H12A H 0.059117 0.102560 0.347295 0.068 Uiso 1 1 calc R U . . .
H12B H 0.091090 0.119469 0.278013 0.068 Uiso 1 1 calc R U . . .
C13 C 0.1167(11) 0.0455(6) 0.3048(9) 0.066(4) Uani 1 1 d . . . . .
H13A H 0.055639 0.035601 0.262798 0.080 Uiso 1 1 calc R U . . .
H13B H 0.125436 0.024283 0.350353 0.080 Uiso 1 1 calc R U . . .
C14 C 0.2012(10) 0.0379(5) 0.2786(8) 0.059(4) Uani 1 1 d . . . . .
H14A H 0.207625 0.002094 0.269857 0.070 Uiso 1 1 calc R U . . .
H14B H 0.187211 0.055266 0.228791 0.070 Uiso 1 1 calc R U . . .
C15 C 0.2962(10) 0.0569(5) 0.3371(7) 0.047(3) Uani 1 1 d . . . . .
C16 C 0.2158(10) 0.0988(5) 0.4662(7) 0.048(3) Uani 1 1 d . . . . .
H16A H 0.204416 0.062899 0.462556 0.072 Uiso 1 1 calc R U . . .
H16B H 0.168312 0.114926 0.483280 0.072 Uiso 1 1 calc R U . . .
H16C H 0.281190 0.105528 0.503511 0.072 Uiso 1 1 calc R U . . .
C17 C 0.1952(9) 0.1748(5) 0.3884(7) 0.046(3) Uani 1 1 d . . . . .
H17A H 0.253901 0.188586 0.427597 0.068 Uiso 1 1 calc R U . . .
H17B H 0.139343 0.182466 0.402169 0.068 Uiso 1 1 calc R U . . .
H17C H 0.185659 0.189407 0.337852 0.068 Uiso 1 1 calc R U . . .
C18 C 0.3349(12) 0.0201(5) 0.4049(9) 0.067(4) Uani 1 1 d . . . . .
H18A H 0.398386 0.031212 0.440845 0.101 Uiso 1 1 calc R U . . .
H18B H 0.341173 -0.012854 0.384940 0.101 Uiso 1 1 calc R U . . .
H18C H 0.289878 0.018383 0.432022 0.101 Uiso 1 1 calc R U . . .
C19 C 0.3723(11) 0.0574(5) 0.2992(8) 0.060(4) Uani 1 1 d . . . . .
H19A H 0.348802 0.077765 0.252299 0.090 Uiso 1 1 calc R U . . .
H19B H 0.383327 0.023410 0.285683 0.090 Uiso 1 1 calc R U . . .
H19C H 0.433010 0.071217 0.335599 0.090 Uiso 1 1 calc R U . . .
C20 C 0.7675(8) 0.0856(4) 0.3907(7) 0.034(3) Uani 1 1 d . . . . .
C21 C 0.8651(9) 0.0715(4) 0.3861(7) 0.041(3) Uani 1 1 d . . . . .
H21A H 0.858950 0.038671 0.360939 0.049 Uiso 1 1 calc R U . . .
H21B H 0.881500 0.095995 0.353317 0.049 Uiso 1 1 calc R U . . .
C22 C 0.9468(9) 0.0695(4) 0.4645(8) 0.048(4) Uani 1 1 d . . . . .
H22A H 1.008449 0.062785 0.457637 0.057 Uiso 1 1 calc R U . . .
H22B H 0.935060 0.042120 0.495295 0.057 Uiso 1 1 calc R U . . .
C23 C 0.9545(8) 0.1183(4) 0.5076(7) 0.037(3) Uani 1 1 d . . . . .
H23A H 0.975674 0.144810 0.480561 0.044 Uiso 1 1 calc R U . . .
H23B H 1.004059 0.115139 0.560474 0.044 Uiso 1 1 calc R U . . .
C24 C 0.8579(7) 0.1330(4) 0.5127(6) 0.030(3) Uani 1 1 d . . . . .
C25 C 0.7263(10) 0.0409(4) 0.4213(8) 0.049(4) Uani 1 1 d . . . . .
H25A H 0.776796 0.027493 0.467787 0.073 Uiso 1 1 calc R U . . .
H25B H 0.704789 0.015170 0.381448 0.073 Uiso 1 1 calc R U . . .
H25C H 0.671391 0.051993 0.434165 0.073 Uiso 1 1 calc R U . . .
C26 C 0.6960(10) 0.0958(5) 0.3113(7) 0.050(4) Uani 1 1 d . . . . .
H26A H 0.632429 0.102352 0.313698 0.075 Uiso 1 1 calc R U . . .
H26B H 0.691626 0.066975 0.278138 0.075 Uiso 1 1 calc R U . . .
H26C H 0.716846 0.124823 0.289862 0.075 Uiso 1 1 calc R U . . .
C27 C 0.8403(9) 0.0993(5) 0.5748(7) 0.044(3) Uani 1 1 d . . . . .
H27A H 0.775603 0.105718 0.574917 0.066 Uiso 1 1 calc R U . . .
H27B H 0.888983 0.106700 0.626025 0.066 Uiso 1 1 calc R U . . .
H27C H 0.845340 0.064346 0.562283 0.066 Uiso 1 1 calc R U . . .
C28 C 0.8663(8) 0.1860(4) 0.5437(6) 0.038(3) Uani 1 1 d . . . . .
H28A H 0.873542 0.208966 0.505471 0.057 Uiso 1 1 calc R U . . .
H28B H 0.922873 0.188483 0.592035 0.057 Uiso 1 1 calc R U . . .
H28C H 0.807823 0.194397 0.553421 0.057 Uiso 1 1 calc R U . . .
C29 C 0.2799(8) 0.4138(4) 0.2452(6) 0.033(3) Uani 1 1 d . . . . .
C30 C 0.1883(8) 0.4320(4) 0.1826(7) 0.039(3) Uani 1 1 d . . . . .
H30A H 0.170351 0.409145 0.137805 0.047 Uiso 1 1 calc R U . . .
H30B H 0.199877 0.465155 0.165006 0.047 Uiso 1 1 calc R U . . .
C31 C 0.1056(9) 0.4351(4) 0.2113(7) 0.040(3) Uani 1 1 d . . . . .
H31A H 0.045550 0.444831 0.168122 0.048 Uiso 1 1 calc R U . . .
H31B H 0.120142 0.460666 0.252161 0.048 Uiso 1 1 calc R U . . .
C32 C 0.0909(8) 0.3852(4) 0.2435(6) 0.036(3) Uani 1 1 d . . . . .
H32A H 0.039614 0.388486 0.265003 0.043 Uiso 1 1 calc R U . . .
H32B H 0.068539 0.360760 0.200764 0.043 Uiso 1 1 calc R U . . .
C33 C 0.1822(8) 0.3659(4) 0.3060(6) 0.032(3) Uani 1 1 d . . . . .
C34 C 0.3553(8) 0.4038(4) 0.2096(7) 0.039(3) Uani 1 1 d . . . . .
H34A H 0.415915 0.393174 0.250115 0.059 Uiso 1 1 calc R U . . .
H34B H 0.366502 0.434215 0.185313 0.059 Uiso 1 1 calc R U . . .
H34C H 0.331796 0.377685 0.170430 0.059 Uiso 1 1 calc R U . . .
C35 C 0.3275(10) 0.4563(5) 0.3055(8) 0.056(4) Uani 1 1 d . . . . .
H35A H 0.278199 0.471570 0.321578 0.084 Uiso 1 1 calc R U . . .
H35B H 0.354861 0.481518 0.281655 0.084 Uiso 1 1 calc R U . . .
H35C H 0.378960 0.442348 0.350869 0.084 Uiso 1 1 calc R U . . .
C36 C 0.1662(9) 0.3132(4) 0.3252(7) 0.043(3) Uani 1 1 d . . . . .
H36A H 0.156645 0.292002 0.280245 0.064 Uiso 1 1 calc R U . . .
H36B H 0.108710 0.311629 0.338842 0.064 Uiso 1 1 calc R U . . .
H36C H 0.222747 0.301718 0.369077 0.064 Uiso 1 1 calc R U . . .
C37 C 0.1988(9) 0.3975(5) 0.3809(7) 0.045(3) Uani 1 1 d . . . . .
H37A H 0.265121 0.392680 0.417773 0.068 Uiso 1 1 calc R U . . .
H37B H 0.153106 0.386977 0.404485 0.068 Uiso 1 1 calc R U . . .
H37C H 0.188423 0.432710 0.366920 0.068 Uiso 1 1 calc R U . . .
C38 C 0.7023(9) 0.4509(4) 0.4417(8) 0.044(3) Uani 1 1 d . . . . .
C39 C 0.7898(11) 0.4788(5) 0.4379(10) 0.063(4) Uani 1 1 d . . . . .
H39A H 0.813848 0.461102 0.402084 0.076 Uiso 1 1 calc R U . . .
H39B H 0.768762 0.512261 0.416227 0.076 Uiso 1 1 calc R U . . .
C40 C 0.8701(11) 0.4841(5) 0.5137(11) 0.069(5) Uani 1 1 d . . . . .
H40A H 0.849455 0.505389 0.548048 0.083 Uiso 1 1 calc R U . . .
H40B H 0.926011 0.500173 0.506608 0.083 Uiso 1 1 calc R U . . .
C41 C 0.9002(9) 0.4331(5) 0.5511(8) 0.053(4) Uani 1 1 d . . . . .
H41A H 0.950713 0.437355 0.603257 0.063 Uiso 1 1 calc R U . . .
H41B H 0.928365 0.413484 0.519676 0.063 Uiso 1 1 calc R U . . .
C42 C 0.8139(9) 0.4042(5) 0.5580(7) 0.041(3) Uani 1 1 d . . . . .
C43 C 0.6331(11) 0.4402(5) 0.3587(8) 0.059(4) Uani 1 1 d . . . . .
H43A H 0.668330 0.423366 0.330543 0.088 Uiso 1 1 calc R U . . .
H43B H 0.606308 0.471419 0.332653 0.088 Uiso 1 1 calc R U . . .
H43C H 0.580281 0.418829 0.359720 0.088 Uiso 1 1 calc R U . . .
C44 C 0.6469(11) 0.4866(5) 0.4764(9) 0.067(4) Uani 1 1 d . . . . .
H44A H 0.596002 0.468209 0.486445 0.100 Uiso 1 1 calc R U . . .
H44B H 0.617703 0.513446 0.439669 0.100 Uiso 1 1 calc R U . . .
H44C H 0.692109 0.500583 0.524990 0.100 Uiso 1 1 calc R U . . .
C45 C 0.8443(8) 0.3506(4) 0.5786(6) 0.038(3) Uani 1 1 d . . . . .
H45A H 0.893096 0.349069 0.631289 0.057 Uiso 1 1 calc R U . . .
H45B H 0.871572 0.337311 0.542171 0.057 Uiso 1 1 calc R U . . .
H45C H 0.787800 0.330872 0.575789 0.057 Uiso 1 1 calc R U . . .
C46 C 0.7928(10) 0.4265(5) 0.6268(7) 0.056(4) Uani 1 1 d . . . . .
H46A H 0.783892 0.462440 0.619717 0.084 Uiso 1 1 calc R U . . .
H46B H 0.847383 0.419695 0.675142 0.084 Uiso 1 1 calc R U . . .
H46C H 0.733937 0.411547 0.628898 0.084 Uiso 1 1 calc R U . . .
C47 C 0.5535(9) 0.3533(5) 0.5641(7) 0.049(4) Uani 1 1 d . . . . .
C48 C 0.5304(11) 0.4012(5) 0.5985(8) 0.063(4) Uani 1 1 d . . . . .
H48A H 0.589625 0.420741 0.621994 0.094 Uiso 1 1 calc R U . . .
H48B H 0.504214 0.392805 0.638129 0.094 Uiso 1 1 calc R U . . .
H48C H 0.482522 0.420585 0.557452 0.094 Uiso 1 1 calc R U . . .
C49 C 0.6187(11) 0.3205(5) 0.6308(7) 0.058(4) Uani 1 1 d . . . . .
H49A H 0.616778 0.286239 0.612586 0.087 Uiso 1 1 calc R U . . .
H49B H 0.595404 0.321426 0.673577 0.087 Uiso 1 1 calc R U . . .
H49C H 0.685268 0.332833 0.648749 0.087 Uiso 1 1 calc R U . . .
C50 C 0.4572(10) 0.3276(6) 0.5279(7) 0.067(5) Uani 1 1 d . . . . .
H50A H 0.459249 0.304807 0.487571 0.101 Uiso 1 1 calc R U . . .
H50B H 0.406361 0.352352 0.505037 0.101 Uiso 1 1 calc R U . . .
H50C H 0.443237 0.308868 0.567708 0.101 Uiso 1 1 calc R U . . .
C51 C 0.4852(9) 0.1446(5) 0.5479(7) 0.044(3) Uani 1 1 d . . . . .
C52 C 0.4918(11) 0.0955(6) 0.5890(8) 0.068(5) Uani 1 1 d . . . . .
H52A H 0.426688 0.084221 0.582558 0.102 Uiso 1 1 calc R U . . .
H52B H 0.530577 0.099580 0.644234 0.102 Uiso 1 1 calc R U . . .
H52C H 0.522469 0.070785 0.566915 0.102 Uiso 1 1 calc R U . . .
C53 C 0.5895(9) 0.1605(7) 0.5707(7) 0.078(6) Uani 1 1 d . . . . .
H53A H 0.593046 0.188996 0.539096 0.116 Uiso 1 1 calc R U . . .
H53B H 0.627542 0.133055 0.562313 0.116 Uiso 1 1 calc R U . . .
H53C H 0.615592 0.169957 0.625470 0.116 Uiso 1 1 calc R U . . .
C54 C 0.4328(9) 0.1826(5) 0.5796(7) 0.046(3) Uani 1 1 d . . . . .
H54A H 0.432256 0.214886 0.555288 0.068 Uiso 1 1 calc R U . . .
H54B H 0.466528 0.185575 0.635760 0.068 Uiso 1 1 calc R U . . .
H54C H 0.366140 0.171648 0.568089 0.068 Uiso 1 1 calc R U . . .
C55 C 0.8892(9) 0.2658(5) 0.3334(7) 0.039(3) Uani 1 1 d . . . . .
C56 C 0.8359(10) 0.2970(5) 0.2721(7) 0.044(3) Uani 1 1 d . . . . .
H56 H 0.792147 0.282932 0.225374 0.053 Uiso 1 1 calc R U . . .
C57 C 0.8461(10) 0.3480(6) 0.2789(8) 0.051(4) Uani 1 1 d . . . . .
H57 H 0.808881 0.368200 0.236553 0.061 Uiso 1 1 calc R U . . .
C58 C 0.9092(12) 0.3704(6) 0.3457(10) 0.061(4) Uani 1 1 d . . . . .
H58 H 0.915672 0.405477 0.349791 0.074 Uiso 1 1 calc R U . . .
C59 C 0.9626(10) 0.3395(7) 0.4066(9) 0.062(4) Uani 1 1 d . . . . .
H59 H 1.006930 0.353538 0.453030 0.075 Uiso 1 1 calc R U . . .
C60 C 0.9521(9) 0.2892(6) 0.4003(8) 0.052(4) Uani 1 1 d . . . . .
H60 H 0.988975 0.269208 0.443241 0.062 Uiso 1 1 calc R U . . .
C61 C 0.8759(9) 0.2111(5) 0.3276(7) 0.045(3) Uani 1 1 d . . . . .
H61A H 0.938158 0.194251 0.355846 0.054 Uiso 1 1 calc R U . . .
H61B H 0.852785 0.200677 0.272684 0.054 Uiso 1 1 calc R U . . .
C62 C 0.1646(8) 0.2343(4) 0.1042(6) 0.034(3) Uani 1 1 d . . . . .
C63 C 0.2260(9) 0.2057(5) 0.0783(8) 0.053(4) Uani 1 1 d . . . . .
H63 H 0.273584 0.222649 0.064956 0.064 Uiso 1 1 calc R U . . .
C64 C 0.2216(9) 0.1570(6) 0.0715(7) 0.052(4) Uani 1 1 d . . . . .
H64 H 0.259513 0.140366 0.047650 0.063 Uiso 1 1 calc R U . . .
C65 C 0.1613(10) 0.1295(5) 0.0993(7) 0.047(3) Uani 1 1 d . . . . .
H65 H 0.161897 0.094302 0.098831 0.057 Uiso 1 1 calc R U . . .
C66 C 0.1016(10) 0.1550(5) 0.1271(7) 0.047(3) Uani 1 1 d . . . . .
H66 H 0.059106 0.137273 0.145195 0.056 Uiso 1 1 calc R U . . .
C67 C 0.1024(8) 0.2068(4) 0.1291(6) 0.033(3) Uani 1 1 d . . . . .
H67 H 0.059552 0.223612 0.147851 0.040 Uiso 1 1 calc R U . . .
C68 C 0.1688(8) 0.2888(4) 0.1107(6) 0.034(3) Uani 1 1 d . . . . .
H68A H 0.104433 0.302024 0.104701 0.040 Uiso 1 1 calc R U . . .
H68B H 0.187691 0.303105 0.069445 0.040 Uiso 1 1 calc R U . . .

loop_
_atom_site_aniso_label
_atom_site_aniso_U_11
_atom_site_aniso_U_22
_atom_site_aniso_U_33
_atom_site_aniso_U_23
_atom_site_aniso_U_13
_atom_site_aniso_U_12
Fe1 0.0251(9) 0.0279(8) 0.0141(8) 0.0003(7) 0.0115(7) -0.0004(7)
Zn1 0.0322(8) 0.0425(8) 0.0266(7) 0.0127(6) 0.0130(6) 0.0002(7)
Zn2 0.0327(8) 0.0339(8) 0.0277(7) 0.0006(6) 0.0184(6) 0.0032(6)
Zn3 0.0291(8) 0.0314(7) 0.0175(7) 0.0031(6) 0.0098(6) 0.0027(6)
Zn4 0.0332(9) 0.0425(8) 0.0394(8) -0.0158(7) 0.0217(7) -0.0059(7)
Na1 0.034(3) 0.043(3) 0.025(2) 0.001(2) 0.013(2) -0.008(2)
Na2 0.027(3) 0.039(3) 0.028(2) 0.010(2) 0.013(2) 0.006(2)
Na3 0.027(3) 0.041(3) 0.025(2) -0.008(2) 0.009(2) 0.002(2)
Na4 0.037(3) 0.039(3) 0.034(2) -0.002(2) 0.024(2) -0.006(2)
N1 0.034(6) 0.032(5) 0.029(5) 0.006(4) 0.013(5) -0.006(5)
N2 0.035(6) 0.036(6) 0.028(5) -0.002(4) 0.014(5) -0.001(5)
N3 0.040(6) 0.025(5) 0.021(5) -0.005(4) 0.017(5) 0.004(4)
N4 0.036(6) 0.029(5) 0.036(6) -0.005(4) 0.017(5) 0.000(5)
C1 0.026(7) 0.044(7) 0.024(6) -0.003(5) 0.018(5) -0.014(6)
C2 0.026(6) 0.025(6) 0.016(6) -0.007(5) 0.014(5) -0.005(5)
C3 0.017(6) 0.027(6) 0.007(5) -0.002(4) -0.001(5) 0.002(5)
C4 0.017(6) 0.035(6) 0.013(5) -0.013(5) 0.004(5) -0.014(5)
C5 0.029(7) 0.024(6) 0.015(5) -0.001(5) 0.005(5) 0.002(5)
C6 0.033(7) 0.029(6) 0.014(6) 0.004(5) 0.012(5) -0.001(5)
C7 0.026(7) 0.028(6) 0.029(6) 0.001(5) 0.016(5) -0.001(5)
C8 0.039(7) 0.031(6) 0.024(6) -0.001(5) 0.018(6) -0.009(6)
C9 0.036(7) 0.033(7) 0.016(6) 0.005(5) 0.014(5) 0.012(5)
C10 0.019(6) 0.030(6) 0.021(6) -0.004(5) 0.009(5) -0.008(5)
C11 0.031(7) 0.059(9) 0.032(7) 0.009(6) 0.016(6) -0.005(6)
C12 0.043(9) 0.082(11) 0.048(9) 0.017(8) 0.020(7) -0.015(8)
C13 0.066(11) 0.076(12) 0.055(9) 0.006(8) 0.020(9) -0.028(9)
C14 0.074(11) 0.052(9) 0.051(9) -0.016(7) 0.024(9) -0.020(8)
C15 0.054(9) 0.046(8) 0.047(8) 0.001(7) 0.026(7) -0.005(7)
C16 0.057(9) 0.060(9) 0.038(8) -0.002(7) 0.032(7) -0.010(7)
C17 0.048(9) 0.060(9) 0.034(7) 0.010(6) 0.022(7) 0.009(7)
C18 0.093(12) 0.039(8) 0.091(12) 0.015(8) 0.058(10) 0.008(8)
C19 0.082(11) 0.044(8) 0.066(10) 0.005(7) 0.043(9) 0.016(8)
C20 0.043(8) 0.031(7) 0.037(7) -0.007(6) 0.026(6) -0.004(6)
C21 0.042(8) 0.037(7) 0.059(9) -0.015(6) 0.035(8) -0.004(6)
C22 0.044(9) 0.038(8) 0.079(10) 0.014(7) 0.045(8) 0.012(6)
C23 0.023(7) 0.053(8) 0.036(7) 0.012(6) 0.012(6) 0.004(6)
C24 0.016(6) 0.043(7) 0.029(6) -0.001(5) 0.007(5) 0.001(5)
C25 0.056(9) 0.041(8) 0.067(9) -0.004(7) 0.043(8) -0.003(7)
C26 0.059(9) 0.053(9) 0.039(8) -0.016(6) 0.020(7) -0.003(7)
C27 0.036(8) 0.060(9) 0.040(7) 0.017(6) 0.019(7) 0.012(7)
C28 0.028(7) 0.058(8) 0.022(6) -0.004(6) 0.002(6) -0.001(6)
C29 0.041(8) 0.037(7) 0.034(7) -0.004(6) 0.028(6) 0.000(6)
C30 0.031(7) 0.035(7) 0.047(8) 0.013(6) 0.010(6) 0.003(6)
C31 0.030(7) 0.040(8) 0.044(8) -0.002(6) 0.007(6) 0.000(6)
C32 0.029(7) 0.053(8) 0.027(6) -0.007(6) 0.013(6) 0.000(6)
C33 0.029(7) 0.051(8) 0.024(6) 0.000(6) 0.018(6) 0.007(6)
C34 0.036(8) 0.040(7) 0.041(7) 0.008(6) 0.013(6) 0.001(6)
C35 0.069(10) 0.039(8) 0.069(10) -0.016(7) 0.037(9) 0.001(7)
C36 0.046(8) 0.050(8) 0.043(7) 0.011(6) 0.029(7) 0.003(7)
C37 0.045(8) 0.066(9) 0.032(7) -0.001(6) 0.023(7) 0.006(7)
C38 0.043(8) 0.038(8) 0.056(9) -0.010(6) 0.024(7) -0.004(6)
C39 0.064(11) 0.035(8) 0.102(13) 0.000(8) 0.044(10) -0.007(7)
C40 0.059(11) 0.043(9) 0.129(15) -0.014(9) 0.061(11) -0.016(8)
C41 0.036(8) 0.066(10) 0.061(9) -0.026(8) 0.024(7) -0.012(7)
C42 0.034(8) 0.050(8) 0.041(8) -0.009(6) 0.017(7) -0.002(6)
C43 0.078(11) 0.037(8) 0.060(9) 0.020(7) 0.025(9) 0.007(7)
C44 0.073(11) 0.041(8) 0.092(12) 0.000(8) 0.038(10) 0.011(8)
C45 0.027(7) 0.055(8) 0.026(6) 0.002(6) 0.002(6) -0.003(6)
C46 0.043(9) 0.074(10) 0.052(9) -0.027(8) 0.019(7) -0.006(7)
C47 0.048(9) 0.063(9) 0.044(8) -0.014(7) 0.027(7) 0.001(7)
C48 0.085(12) 0.072(10) 0.041(8) 0.008(7) 0.035(8) 0.028(9)
C49 0.089(12) 0.059(9) 0.038(8) 0.009(7) 0.038(8) 0.005(8)
C50 0.060(10) 0.121(13) 0.029(7) -0.007(8) 0.027(7) -0.045(10)
C51 0.042(8) 0.064(9) 0.033(7) 0.015(7) 0.022(7) 0.015(7)
C52 0.081(12) 0.090(12) 0.044(8) 0.020(8) 0.035(9) 0.032(9)
C53 0.022(8) 0.193(18) 0.015(6) -0.020(9) 0.004(6) -0.030(10)
C54 0.046(8) 0.059(9) 0.033(7) 0.006(6) 0.016(7) 0.009(7)
C55 0.037(8) 0.058(9) 0.038(8) -0.001(7) 0.032(7) -0.008(7)
C56 0.062(9) 0.048(9) 0.024(7) -0.002(6) 0.018(7) -0.015(7)
C57 0.041(9) 0.084(12) 0.046(9) 0.012(8) 0.037(8) -0.004(8)
C58 0.066(11) 0.066(10) 0.080(12) -0.005(10) 0.061(10) -0.017(9)
C59 0.031(9) 0.111(14) 0.059(10) -0.025(10) 0.032(8) -0.026(9)
C60 0.031(8) 0.091(12) 0.040(8) -0.006(8) 0.021(7) -0.003(8)
C61 0.042(8) 0.057(9) 0.045(8) 0.008(6) 0.027(7) 0.007(7)
C62 0.032(7) 0.050(8) 0.011(6) -0.003(5) -0.003(5) -0.005(6)
C63 0.042(9) 0.062(10) 0.075(10) -0.059(8) 0.045(8) -0.030(7)
C64 0.039(9) 0.086(12) 0.029(7) -0.030(7) 0.009(7) -0.002(8)
C65 0.045(9) 0.044(8) 0.038(8) -0.002(6) -0.003(7) -0.001(7)
C66 0.045(9) 0.055(9) 0.037(8) 0.002(6) 0.011(7) -0.001(7)
C67 0.035(7) 0.051(8) 0.016(6) 0.005(5) 0.012(6) 0.003(6)
C68 0.032(7) 0.043(7) 0.020(6) 0.001(5) 0.002(6) -0.016(6)

loop_
_atom_type_symbol
_atom_type_description
_atom_type_scat_dispersion_real
_atom_type_scat_dispersion_imag
_atom_type_scat_source
C C 0.0031 0.0015 'International Tables Vol C Tables 4.2.6.8 and 6.1.1.4'
H H 0.0000 0.0000 'International Tables Vol C Tables 4.2.6.8 and 6.1.1.4'
N N 0.0059 0.0029 'International Tables Vol C Tables 4.2.6.8 and 6.1.1.4'
Na Na 0.0337 0.0226 'International Tables Vol C Tables 4.2.6.8 and 6.1.1.4'
Fe Fe 0.3502 0.7856 'International Tables Vol C Tables 4.2.6.8 and 6.1.1.4'
Zn Zn 0.3303 1.3608 'International Tables Vol C Tables 4.2.6.8 and 6.1.1.4'

loop_
_geom_angle_atom_site_label_1
_geom_angle_atom_site_label_2
_geom_angle_atom_site_label_3
_geom_angle
_geom_angle_site_symmetry_1
_geom_angle_site_symmetry_3
_geom_angle_publ_flag
C1 Fe1 C2 40.8(4) . . ?
C1 Fe1 C3 70.3(4) . . ?
C1 Fe1 C4 68.9(4) . . ?
C1 Fe1 C5 40.2(4) . . ?
C1 Fe1 C6 114.0(4) . . ?
C1 Fe1 C7 116.9(4) . . ?
C1 Fe1 C8 146.8(4) . . ?
C1 Fe1 C9 172.4(4) . . ?
C1 Fe1 C10 135.4(4) . . ?
C2 Fe1 C3 40.9(4) . . ?
C2 Fe1 C4 67.5(4) . . ?
C2 Fe1 C5 66.6(4) . . ?
C2 Fe1 C6 123.9(4) . . ?
C2 Fe1 C7 152.7(4) . . ?
C2 Fe1 C8 166.3(4) . . ?
C2 Fe1 C9 131.8(4) . . ?
C2 Fe1 C10 113.1(4) . . ?
C3 Fe1 C4 41.1(4) . . ?
C3 Fe1 C5 68.6(4) . . ?
C3 Fe1 C6 152.2(4) . . ?
C3 Fe1 C7 164.3(4) . . ?
C3 Fe1 C8 125.5(4) . . ?
C3 Fe1 C9 104.8(4) . . ?
C3 Fe1 C10 115.6(4) . . ?
C4 Fe1 C5 40.3(4) . . ?
C4 Fe1 C6 166.5(4) . . ?
C4 Fe1 C7 126.1(4) . . ?
C4 Fe1 C8 103.0(4) . . ?
C4 Fe1 C9 111.6(4) . . ?
C4 Fe1 C10 146.0(4) . . ?
C5 Fe1 C6 133.5(4) . . ?
C5 Fe1 C7 107.2(4) . . ?
C5 Fe1 C8 113.0(4) . . ?
C5 Fe1 C9 144.4(4) . . ?
C5 Fe1 C10 173.7(4) . . ?
C6 Fe1 C7 40.4(4) . . ?
C6 Fe1 C8 67.0(4) . . ?
C6 Fe1 C9 67.4(4) . . ?
C6 Fe1 C10 40.9(4) . . ?
C7 Fe1 C8 40.9(4) . . ?
C7 Fe1 C9 69.3(4) . . ?
C7 Fe1 C10 70.1(4) . . ?
C8 Fe1 C9 40.8(4) . . ?
C8 Fe1 C10 68.9(4) . . ?
C9 Fe1 C10 40.7(4) . . ?
N1 Zn1 C1 103.8(4) . . ?
N1 Zn1 C51 134.2(4) . . ?
C1 Zn1 C51 120.2(5) . . ?
N2 Zn2 C7 115.8(4) . . ?
N2 Zn2 C61 127.5(4) . . ?
C7 Zn2 C61 116.6(5) . . ?
N3 Zn3 C3 114.8(4) . . ?
N3 Zn3 C68 127.8(4) . . ?
C3 Zn3 C68 116.8(4) . . ?
N4 Zn4 C10 104.1(4) . . ?
N4 Zn4 C47 135.1(4) . . ?
C10 Zn4 C47 118.5(5) . . ?
N1 Na1 C1 78.1(3) . . ?
N1 Na1 C2 93.0(3) . . ?
N1 Na1 C3 123.1(3) . . ?
N1 Na1 C4 128.4(3) . . ?
N1 Na1 C5 100.8(3) . . ?
N1 Na1 C65 117.4(4) . . ?
N1 Na1 C66 113.7(4) . . ?
N1 Na1 C67 130.4(3) . . ?
C1 Na1 C2 31.1(3) . . ?
C1 Na1 C3 52.3(3) . . ?
C1 Na1 C4 51.0(3) . . ?
C1 Na1 C5 31.1(3) . . ?
C1 Na1 C65 148.6(4) . . ?
C1 Na1 C66 168.0(4) . . ?
C1 Na1 C67 142.0(4) . . ?
C2 Na1 C3 30.2(3) . . ?
C2 Na1 C4 48.5(3) . . ?
C2 Na1 C5 49.1(3) . . ?
C2 Na1 C65 149.6(4) . . ?
C2 Na1 C66 140.9(4) . . ?
C2 Na1 C67 113.1(3) . . ?
C3 Na1 C4 30.1(3) . . ?
C3 Na1 C5 50.3(3) . . ?
C3 Na1 C65 119.4(4) . . ?
C3 Na1 C66 116.4(4) . . ?
C3 Na1 C67 89.9(3) . . ?
C4 Na1 C5 29.8(3) . . ?
C4 Na1 C65 105.2(4) . . ?
C4 Na1 C66 117.5(4) . . ?
C4 Na1 C67 99.1(3) . . ?
C5 Na1 C65 117.9(4) . . ?
C5 Na1 C66 140.5(4) . . ?
C5 Na1 C67 128.3(3) . . ?
C65 Na1 C66 28.1(4) . . ?
C65 Na1 C67 48.7(4) . . ?
C66 Na1 C67 27.9(3) . . ?
N2 Na2 C1 152.1(3) . . ?
N2 Na2 C5 123.6(3) . . ?
N2 Na2 C6 103.0(3) . . ?
N2 Na2 C7 84.0(3) . . ?
C1 Na2 C5 28.9(3) . . ?
C1 Na2 C6 80.4(3) . . ?
C1 Na2 C7 86.4(3) . . ?
C5 Na2 C6 80.9(3) . . ?
C5 Na2 C7 72.4(3) . . ?
C6 Na2 C7 30.0(3) . . ?
N3 Na3 C2 104.0(3) . . ?
N3 Na3 C3 84.3(3) . . ?
N3 Na3 C9 121.1(3) . . ?
N3 Na3 C10 149.1(3) . . ?
C2 Na3 C3 30.9(3) . . ?
C2 Na3 C9 80.5(3) . . ?
C2 Na3 C10 81.1(3) . . ?
C3 Na3 C9 70.6(3) . . ?
C3 Na3 C10 85.9(3) . . ?
C9 Na3 C10 28.7(3) . . ?
N4 Na4 C6 95.6(3) . . ?
N4 Na4 C7 124.7(3) . . ?
N4 Na4 C8 125.9(3) . . ?
N4 Na4 C9 97.9(3) . . ?
N4 Na4 C10 77.7(3) . . ?
N4 Na4 C45 49.3(3) . . ?
N4 Na4 C57 132.0(4) . . ?
N4 Na4 C58 112.3(4) . . ?
N4 Na4 C59 114.2(4) . . ?
N4 Na4 C60 133.4(4) . . ?
C6 Na4 C7 29.3(3) . . ?
C6 Na4 C8 47.3(3) . . ?
C6 Na4 C9 49.3(3) . . ?
C6 Na4 C10 31.1(3) . . ?
C6 Na4 C45 84.0(3) . . ?
C6 Na4 C57 130.0(4) . . ?
C6 Na4 C58 151.2(4) . . ?
C6 Na4 C59 132.6(5) . . ?
C6 Na4 C60 107.6(4) . . ?
C7 Na4 C8 29.1(3) . . ?
C7 Na4 C9 49.8(3) . . ?
C7 Na4 C10 51.3(3) . . ?
C7 Na4 C45 105.8(3) . . ?
C7 Na4 C57 101.1(4) . . ?
C7 Na4 C58 122.9(4) . . ?
C7 Na4 C59 112.9(4) . . ?
C7 Na4 C60 87.0(4) . . ?
C8 Na4 C9 29.5(3) . . ?
C8 Na4 C10 50.0(3) . . ?
C8 Na4 C45 131.2(3) . . ?
C8 Na4 C57 86.6(4) . . ?
C8 Na4 C58 114.1(4) . . ?
C8 Na4 C59 119.9(4) . . ?
C8 Na4 C60 98.7(4) . . ?
C9 Na4 C10 31.3(3) . . ?
C9 Na4 C45 122.6(3) . . ?
C9 Na4 C57 101.7(4) . . ?
C9 Na4 C58 128.5(4) . . ?
C9 Na4 C59 146.0(4) . . ?
C9 Na4 C60 128.0(4) . . ?
C10 Na4 C45 91.3(3) . . ?
C10 Na4 C57 132.8(4) . . ?
C10 Na4 C58 159.8(5) . . ?
C10 Na4 C59 163.4(5) . . ?
C10 Na4 C60 137.5(4) . . ?
C45 Na4 C57 135.7(4) . . ?
C45 Na4 C58 108.6(4) . . ?
C45 Na4 C59 88.6(4) . . ?
C45 Na4 C60 92.9(3) . . ?
C57 Na4 C58 28.0(4) . . ?
C57 Na4 C59 48.2(4) . . ?
C57 Na4 C60 53.9(4) . . ?
C58 Na4 C59 28.3(4) . . ?
C58 Na4 C60 47.7(4) . . ?
C59 Na4 C60 26.0(4) . . ?
Zn1 N1 Na1 92.6(3) . . ?
Zn1 N1 C11 113.4(7) . . ?
Zn1 N1 C15 114.2(7) . . ?
Na1 N1 C11 108.6(7) . . ?
Na1 N1 C15 108.6(7) . . ?
C11 N1 C15 116.5(9) . . ?
Zn2 N2 Na2 83.5(3) . . ?
Zn2 N2 C20 111.3(6) . . ?
Zn2 N2 C24 110.8(7) . . ?
Na2 N2 C20 112.5(7) . . ?
Na2 N2 C24 117.2(6) . . ?
C20 N2 C24 116.8(9) . . ?
Zn3 N3 Na3 84.0(3) . . ?
Zn3 N3 C29 111.1(6) . . ?
Zn3 N3 C33 111.3(7) . . ?
Na3 N3 C29 111.9(7) . . ?
Na3 N3 C33 118.2(6) . . ?
C29 N3 C33 116.0(8) . . ?
Zn4 N4 Na4 91.0(3) . . ?
Zn4 N4 C38 111.8(7) . . ?
Zn4 N4 C42 113.2(7) . . ?
Na4 N4 C38 111.4(7) . . ?
Na4 N4 C42 108.8(7) . . ?
C38 N4 C42 117.5(9) . . ?
Fe1 C1 Zn1 153.1(5) . . ?
Fe1 C1 Na1 118.7(5) . . ?
Fe1 C1 Na2 79.3(3) . . ?
Fe1 C1 C2 67.1(6) . . ?
Fe1 C1 C5 67.4(6) . . ?
Zn1 C1 Na1 84.9(4) . . ?
Zn1 C1 Na2 86.5(4) . . ?
Zn1 C1 C2 110.0(7) . . ?
Zn1 C1 C5 136.3(8) . . ?
Na1 C1 Na2 148.1(5) . . ?
Na1 C1 C2 77.2(6) . . ?
Na1 C1 C5 74.3(6) . . ?
Na2 C1 C2 134.4(7) . . ?
Na2 C1 C5 91.4(7) . . ?
C2 C1 C5 102.4(9) . . ?
Fe1 C2 Na1 118.3(4) . . ?
Fe1 C2 Na3 75.7(3) . . ?
Fe1 C2 C1 72.1(6) . . ?
Fe1 C2 H2 123.9 . . ?
Fe1 C2 C3 72.4(6) . . ?
Na1 C2 Na3 141.7(4) . . ?
Na1 C2 C1 71.7(6) . . ?
Na1 C2 H2 117.6 . . ?
Na1 C2 C3 78.9(6) . . ?
Na3 C2 C1 143.1(7) . . ?
Na3 C2 H2 63.4 . . ?
Na3 C2 C3 71.8(5) . . ?
C1 C2 H2 123.1 . . ?
C1 C2 C3 113.9(8) . . ?
H2 C2 C3 123.1 . . ?
Fe1 C3 Zn3 141.7(5) . . ?
Fe1 C3 Na1 111.3(4) . . ?
Fe1 C3 Na3 76.2(3) . . ?
Fe1 C3 C2 66.6(5) . . ?
Fe1 C3 C4 66.7(5) . . ?
Zn3 C3 Na1 106.9(4) . . ?
Zn3 C3 Na3 75.6(3) . . ?
Zn3 C3 C2 129.8(7) . . ?
Zn3 C3 C4 125.9(7) . . ?
Na1 C3 Na3 139.7(4) . . ?
Na1 C3 C2 70.9(5) . . ?
Na1 C3 C4 72.8(5) . . ?
Na3 C3 C2 77.2(5) . . ?
Na3 C3 C4 139.2(7) . . ?
C2 C3 C4 102.0(8) . . ?
Fe1 C4 Na1 116.2(4) . . ?
Fe1 C4 C3 72.2(5) . . ?
Fe1 C4 H4 124.4 . . ?
Fe1 C4 C5 69.8(6) . . ?
Na1 C4 C3 77.1(6) . . ?
Na1 C4 H4 119.1 . . ?
Na1 C4 C5 70.3(6) . . ?
C3 C4 H4 125.1 . . ?
C3 C4 C5 109.7(8) . . ?
H4 C4 C5 125.1 . . ?
Fe1 C5 Na1 121.5(5) . . ?
Fe1 C5 Na2 71.0(3) . . ?
Fe1 C5 C1 72.4(6) . . ?
Fe1 C5 C4 69.9(6) . . ?
Fe1 C5 H5 125.3 . . ?
Na1 C5 Na2 126.5(4) . . ?
Na1 C5 C1 74.6(6) . . ?
Na1 C5 C4 79.9(6) . . ?
Na1 C5 H5 113.2 . . ?
Na2 C5 C1 59.7(6) . . ?
Na2 C5 C4 140.5(7) . . ?
Na2 C5 H5 76.2 . . ?
C1 C5 C4 111.9(9) . . ?
C1 C5 H5 124.1 . . ?
C4 C5 H5 124.1 . . ?
Fe1 C6 Na2 73.3(3) . . ?
Fe1 C6 Na4 118.2(4) . . ?
Fe1 C6 H6 125.0 . . ?
Fe1 C6 C7 72.0(6) . . ?
Fe1 C6 C10 71.4(6) . . ?
Na2 C6 Na4 143.3(4) . . ?
Na2 C6 H6 67.2 . . ?
Na2 C6 C7 69.4(6) . . ?
Na2 C6 C10 141.0(7) . . ?
Na4 C6 H6 116.4 . . ?
Na4 C6 C7 81.1(6) . . ?
Na4 C6 C10 70.5(5) . . ?
H6 C6 C7 123.3 . . ?
H6 C6 C10 123.3 . . ?
C7 C6 C10 113.5(9) . . ?
Fe1 C7 Zn2 141.6(5) . . ?
Fe1 C7 Na2 75.9(3) . . ?
Fe1 C7 Na4 110.4(4) . . ?
Fe1 C7 C6 67.7(6) . . ?
Fe1 C7 C8 66.1(6) . . ?
Zn2 C7 Na2 75.4(3) . . ?
Zn2 C7 Na4 107.9(4) . . ?
Zn2 C7 C6 130.8(8) . . ?
Zn2 C7 C8 124.5(7) . . ?
Na2 C7 Na4 143.2(4) . . ?
Na2 C7 C6 80.7(6) . . ?
Na2 C7 C8 136.6(7) . . ?
Na4 C7 C6 69.6(6) . . ?
Na4 C7 C8 72.9(6) . . ?
C6 C7 C8 102.4(9) . . ?
Fe1 C8 Na4 116.0(4) . . ?
Fe1 C8 C7 73.0(6) . . ?
Fe1 C8 H8 123.6 . . ?
Fe1 C8 C9 70.7(6) . . ?
Na4 C8 C7 78.0(6) . . ?
Na4 C8 H8 120.0 . . ?
Na4 C8 C9 69.2(6) . . ?
C7 C8 H8 124.3 . . ?
C7 C8 C9 111.4(9) . . ?
H8 C8 C9 124.3 . . ?
Fe1 C9 Na3 69.9(3) . . ?
Fe1 C9 Na4 121.7(5) . . ?
Fe1 C9 C8 68.5(6) . . ?
Fe1 C9 H9 125.8 . . ?
Fe1 C9 C10 71.8(6) . . ?
Na3 C9 Na4 123.3(4) . . ?
Na3 C9 C8 138.4(7) . . ?
Na3 C9 H9 79.2 . . ?
Na3 C9 C10 57.9(5) . . ?
Na4 C9 C8 81.3(6) . . ?
Na4 C9 H9 112.4 . . ?
Na4 C9 C10 73.1(6) . . ?
C8 C9 H9 125.4 . . ?
C8 C9 C10 109.2(9) . . ?
H9 C9 C10 125.4 . . ?
Fe1 C10 Zn4 152.4(5) . . ?
Fe1 C10 Na3 79.6(3) . . ?
Fe1 C10 Na4 120.7(4) . . ?
Fe1 C10 C6 67.7(6) . . ?
Fe1 C10 C9 67.5(6) . . ?
Zn4 C10 Na3 83.0(3) . . ?
Zn4 C10 Na4 84.6(3) . . ?
Zn4 C10 C6 111.5(7) . . ?
Zn4 C10 C9 135.2(8) . . ?
Na3 C10 Na4 148.5(5) . . ?
Na3 C10 C6 133.1(7) . . ?
Na3 C10 C9 93.4(6) . . ?
Na4 C10 C6 78.4(6) . . ?
Na4 C10 C9 75.5(6) . . ?
C6 C10 C9 103.4(8) . . ?
N1 C11 C12 110.9(10) . . ?
N1 C11 C16 115.7(10) . . ?
N1 C11 C17 108.6(9) . . ?
C12 C11 C16 107.1(10) . . ?
C12 C11 C17 107.8(11) . . ?
C16 C11 C17 106.4(10) . . ?
C11 C12 H12A 108.9 . . ?
C11 C12 H12B 108.9 . . ?
C11 C12 C13 113.4(12) . . ?
H12A C12 H12B 107.7 . . ?
H12A C12 C13 108.9 . . ?
H12B C12 C13 108.9 . . ?
C12 C13 H13A 109.6 . . ?
C12 C13 H13B 109.6 . . ?
C12 C13 C14 110.4(11) . . ?
H13A C13 H13B 108.1 . . ?
H13A C13 C14 109.6 . . ?
H13B C13 C14 109.6 . . ?
C13 C14 H14A 109.1 . . ?
C13 C14 H14B 109.1 . . ?
C13 C14 C15 112.7(11) . . ?
H14A C14 H14B 107.8 . . ?
H14A C14 C15 109.1 . . ?
H14B C14 C15 109.1 . . ?
N1 C15 C14 111.4(11) . . ?
N1 C15 C18 114.9(10) . . ?
N1 C15 C19 106.5(10) . . ?
C14 C15 C18 109.5(11) . . ?
C14 C15 C19 108.8(11) . . ?
C18 C15 C19 105.4(11) . . ?
C11 C16 H16A 109.5 . . ?
C11 C16 H16B 109.5 . . ?
C11 C16 H16C 109.5 . . ?
H16A C16 H16B 109.5 . . ?
H16A C16 H16C 109.5 . . ?
H16B C16 H16C 109.5 . . ?
C11 C17 H17A 109.5 . . ?
C11 C17 H17B 109.5 . . ?
C11 C17 H17C 109.5 . . ?
H17A C17 H17B 109.5 . . ?
H17A C17 H17C 109.5 . . ?
H17B C17 H17C 109.5 . . ?
C15 C18 H18A 109.5 . . ?
C15 C18 H18B 109.5 . . ?
C15 C18 H18C 109.5 . . ?
H18A C18 H18B 109.5 . . ?
H18A C18 H18C 109.5 . . ?
H18B C18 H18C 109.5 . . ?
C15 C19 H19A 109.5 . . ?
C15 C19 H19B 109.5 . . ?
C15 C19 H19C 109.5 . . ?
H19A C19 H19B 109.5 . . ?
H19A C19 H19C 109.5 . . ?
H19B C19 H19C 109.5 . . ?
N2 C20 C21 110.4(9) . . ?
N2 C20 C25 113.5(9) . . ?
N2 C20 C26 107.6(9) . . ?
C21 C20 C25 109.9(10) . . ?
C21 C20 C26 109.4(10) . . ?
C25 C20 C26 105.9(10) . . ?
C20 C21 H21A 108.9 . . ?
C20 C21 H21B 108.9 . . ?
C20 C21 C22 113.2(10) . . ?
H21A C21 H21B 107.8 . . ?
H21A C21 C22 108.9 . . ?
H21B C21 C22 108.9 . . ?
C21 C22 H22A 109.5 . . ?
C21 C22 H22B 109.5 . . ?
C21 C22 C23 110.7(10) . . ?
H22A C22 H22B 108.1 . . ?
H22A C22 C23 109.5 . . ?
H22B C22 C23 109.5 . . ?
C22 C23 H23A 109.3 . . ?
C22 C23 H23B 109.3 . . ?
C22 C23 C24 111.6(10) . . ?
H23A C23 H23B 108.0 . . ?
H23A C23 C24 109.3 . . ?
H23B C23 C24 109.3 . . ?
N2 C24 C23 112.5(9) . . ?
N2 C24 C27 112.9(9) . . ?
N2 C24 C28 108.2(9) . . ?
C23 C24 C27 108.4(9) . . ?
C23 C24 C28 108.5(9) . . ?
C27 C24 C28 106.0(9) . . ?
C20 C25 H25A 109.5 . . ?
C20 C25 H25B 109.5 . . ?
C20 C25 H25C 109.5 . . ?
H25A C25 H25B 109.5 . . ?
H25A C25 H25C 109.5 . . ?
H25B C25 H25C 109.5 . . ?
C20 C26 H26A 109.5 . . ?
C20 C26 H26B 109.5 . . ?
C20 C26 H26C 109.5 . . ?
H26A C26 H26B 109.5 . . ?
H26A C26 H26C 109.5 . . ?
H26B C26 H26C 109.5 . . ?
C24 C27 H27A 109.5 . . ?
C24 C27 H27B 109.5 . . ?
C24 C27 H27C 109.5 . . ?
H27A C27 H27B 109.5 . . ?
H27A C27 H27C 109.5 . . ?
H27B C27 H27C 109.5 . . ?
C24 C28 H28A 109.5 . . ?
C24 C28 H28B 109.5 . . ?
C24 C28 H28C 109.5 . . ?
H28A C28 H28B 109.5 . . ?
H28A C28 H28C 109.5 . . ?
H28B C28 H28C 109.5 . . ?
N3 C29 C30 113.3(9) . . ?
N3 C29 C34 107.6(9) . . ?
N3 C29 C35 112.8(9) . . ?
C30 C29 C34 108.8(9) . . ?
C30 C29 C35 110.5(10) . . ?
C34 C29 C35 103.3(10) . . ?
C29 C30 H30A 109.3 . . ?
C29 C30 H30B 109.3 . . ?
C29 C30 C31 111.4(10) . . ?
H30A C30 H30B 108.0 . . ?
H30A C30 C31 109.3 . . ?
H30B C30 C31 109.3 . . ?
C30 C31 H31A 109.6 . . ?
C30 C31 H31B 109.6 . . ?
C30 C31 C32 110.2(10) . . ?
H31A C31 H31B 108.1 . . ?
H31A C31 C32 109.6 . . ?
H31B C31 C32 109.6 . . ?
C31 C32 H32A 109.0 . . ?
C31 C32 H32B 109.0 . . ?
C31 C32 C33 112.8(10) . . ?
H32A C32 H32B 107.8 . . ?
H32A C32 C33 109.0 . . ?
H32B C32 C33 109.0 . . ?
N3 C33 C32 112.3(8) . . ?
N3 C33 C36 108.8(9) . . ?
N3 C33 C37 112.4(9) . . ?
C32 C33 C36 109.3(10) . . ?
C32 C33 C37 107.1(9) . . ?
C36 C33 C37 106.8(9) . . ?
C29 C34 H34A 109.5 . . ?
C29 C34 H34B 109.5 . . ?
C29 C34 H34C 109.5 . . ?
H34A C34 H34B 109.5 . . ?
H34A C34 H34C 109.5 . . ?
H34B C34 H34C 109.5 . . ?
C29 C35 H35A 109.5 . . ?
C29 C35 H35B 109.5 . . ?
C29 C35 H35C 109.5 . . ?
H35A C35 H35B 109.5 . . ?
H35A C35 H35C 109.5 . . ?
H35B C35 H35C 109.5 . . ?
C33 C36 H36A 109.5 . . ?
C33 C36 H36B 109.5 . . ?
C33 C36 H36C 109.5 . . ?
H36A C36 H36B 109.5 . . ?
H36A C36 H36C 109.5 . . ?
H36B C36 H36C 109.5 . . ?
C33 C37 H37A 109.5 . . ?
C33 C37 H37B 109.5 . . ?
C33 C37 H37C 109.5 . . ?
H37A C37 H37B 109.5 . . ?
H37A C37 H37C 109.5 . . ?
H37B C37 H37C 109.5 . . ?
N4 C38 C39 110.7(11) . . ?
N4 C38 C43 108.6(10) . . ?
N4 C38 C44 115.4(10) . . ?
C39 C38 C43 108.1(12) . . ?
C39 C38 C44 107.9(11) . . ?
C43 C38 C44 105.9(11) . . ?
C38 C39 H39A 108.8 . . ?
C38 C39 H39B 108.8 . . ?
C38 C39 C40 113.8(13) . . ?
H39A C39 H39B 107.7 . . ?
H39A C39 C40 108.8 . . ?
H39B C39 C40 108.8 . . ?
C39 C40 H40A 109.7 . . ?
C39 C40 H40B 109.7 . . ?
C39 C40 C41 110.0(12) . . ?
H40A C40 H40B 108.2 . . ?
H40A C40 C41 109.7 . . ?
H40B C40 C41 109.7 . . ?
C40 C41 H41A 109.1 . . ?
C40 C41 H41B 109.1 . . ?
C40 C41 C42 112.3(11) . . ?
H41A C41 H41B 107.9 . . ?
H41A C41 C42 109.1 . . ?
H41B C41 C42 109.1 . . ?
N4 C42 C41 110.2(10) . . ?
N4 C42 C45 106.8(9) . . ?
N4 C42 C46 116.2(10) . . ?
C41 C42 C45 108.8(10) . . ?
C41 C42 C46 107.6(10) . . ?
C45 C42 C46 107.1(10) . . ?
C38 C43 H43A 109.5 . . ?
C38 C43 H43B 109.5 . . ?
C38 C43 H43C 109.5 . . ?
H43A C43 H43B 109.5 . . ?
H43A C43 H43C 109.5 . . ?
H43B C43 H43C 109.5 . . ?
C38 C44 H44A 109.5 . . ?
C38 C44 H44B 109.5 . . ?
C38 C44 H44C 109.5 . . ?
H44A C44 H44B 109.5 . . ?
H44A C44 H44C 109.5 . . ?
H44B C44 H44C 109.5 . . ?
Na4 C45 C42 81.7(6) . . ?
Na4 C45 H45A 155.9 . . ?
Na4 C45 H45B 46.6 . . ?
Na4 C45 H45C 85.3 . . ?
C42 C45 H45A 109.5 . . ?
C42 C45 H45B 109.5 . . ?
C42 C45 H45C 109.5 . . ?
H45A C45 H45B 109.5 . . ?
H45A C45 H45C 109.5 . . ?
H45B C45 H45C 109.5 . . ?
C42 C46 H46A 109.5 . . ?
C42 C46 H46B 109.5 . . ?
C42 C46 H46C 109.5 . . ?
H46A C46 H46B 109.5 . . ?
H46A C46 H46C 109.5 . . ?
H46B C46 H46C 109.5 . . ?
Zn4 C47 C48 114.6(9) . . ?
Zn4 C47 C49 109.8(8) . . ?
Zn4 C47 C50 111.3(8) . . ?
C48 C47 C49 108.5(10) . . ?
C48 C47 C50 104.4(12) . . ?
C49 C47 C50 107.8(12) . . ?
C47 C48 H48A 109.5 . . ?
C47 C48 H48B 109.5 . . ?
C47 C48 H48C 109.5 . . ?
H48A C48 H48B 109.5 . . ?
H48A C48 H48C 109.5 . . ?
H48B C48 H48C 109.5 . . ?
C47 C49 H49A 109.5 . . ?
C47 C49 H49B 109.5 . . ?
C47 C49 H49C 109.5 . . ?
H49A C49 H49B 109.5 . . ?
H49A C49 H49C 109.5 . . ?
H49B C49 H49C 109.5 . . ?
C47 C50 H50A 109.5 . . ?
C47 C50 H50B 109.5 . . ?
C47 C50 H50C 109.5 . . ?
H50A C50 H50B 109.5 . . ?
H50A C50 H50C 109.5 . . ?
H50B C50 H50C 109.5 . . ?
Zn1 C51 C52 113.2(9) . . ?
Zn1 C51 C53 112.8(8) . . ?
Zn1 C51 C54 108.5(8) . . ?
C52 C51 C53 103.9(12) . . ?
C52 C51 C54 109.6(10) . . ?
C53 C51 C54 108.5(12) . . ?
C51 C52 H52A 109.5 . . ?
C51 C52 H52B 109.5 . . ?
C51 C52 H52C 109.5 . . ?
H52A C52 H52B 109.5 . . ?
H52A C52 H52C 109.5 . . ?
H52B C52 H52C 109.5 . . ?
C51 C53 H53A 109.5 . . ?
C51 C53 H53B 109.5 . . ?
C51 C53 H53C 109.5 . . ?
H53A C53 H53B 109.5 . . ?
H53A C53 H53C 109.5 . . ?
H53B C53 H53C 109.5 . . ?
C51 C54 H54A 109.5 . . ?
C51 C54 H54B 109.5 . . ?
C51 C54 H54C 109.5 . . ?
H54A C54 H54B 109.5 . . ?
H54A C54 H54C 109.5 . . ?
H54B C54 H54C 109.5 . . ?
C56 C55 C60 116.3(12) . . ?
C56 C55 C61 121.0(12) . . ?
C60 C55 C61 122.6(12) . . ?
C55 C56 H56 119.6 . . ?
C55 C56 C57 120.8(12) . . ?
H56 C56 C57 119.6 . . ?
Na4 C57 C56 86.3(7) . . ?
Na4 C57 H57 113.3 . . ?
Na4 C57 C58 71.3(7) . . ?
C56 C57 H57 119.0 . . ?
C56 C57 C58 122.1(14) . . ?
H57 C57 C58 119.0 . . ?
Na4 C58 C57 80.7(7) . . ?
Na4 C58 H58 109.2 . . ?
Na4 C58 C59 79.6(7) . . ?
C57 C58 H58 121.4 . . ?
C57 C58 C59 117.2(14) . . ?
H58 C58 C59 121.4 . . ?
Na4 C59 C58 72.1(7) . . ?
Na4 C59 H59 113.0 . . ?
Na4 C59 C60 85.4(8) . . ?
C58 C59 H59 119.6 . . ?
C58 C59 C60 120.9(14) . . ?
H59 C59 C60 119.6 . . ?
Na4 C60 C55 83.8(7) . . ?
Na4 C60 C59 68.5(8) . . ?
Na4 C60 H60 119.7 . . ?
C55 C60 C59 122.8(14) . . ?
C55 C60 H60 118.6 . . ?
C59 C60 H60 118.6 . . ?
Zn2 C61 C55 108.4(8) . . ?
Zn2 C61 H61A 110.0 . . ?
Zn2 C61 H61B 110.0 . . ?
C55 C61 H61A 110.0 . . ?
C55 C61 H61B 110.0 . . ?
H61A C61 H61B 108.4 . . ?
C63 C62 C67 114.7(11) . . ?
C63 C62 C68 124.0(11) . . ?
C67 C62 C68 121.1(11) . . ?
C62 C63 H63 117.9 . . ?
C62 C63 C64 124.1(12) . . ?
H63 C63 C64 117.9 . . ?
C63 C64 H64 119.8 . . ?
C63 C64 C65 120.4(12) . . ?
H64 C64 C65 119.8 . . ?
Na1 C65 C64 88.5(7) . . ?
Na1 C65 H65 108.9 . . ?
Na1 C65 C66 72.0(7) . . ?
C64 C65 H65 121.0 . . ?
C64 C65 C66 118.0(13) . . ?
H65 C65 C66 121.0 . . ?
Na1 C66 C65 79.8(8) . . ?
Na1 C66 H66 106.3 . . ?
Na1 C66 C67 84.2(7) . . ?
C65 C66 H66 119.6 . . ?
C65 C66 C67 120.8(12) . . ?
H66 C66 C67 119.6 . . ?
Na1 C67 C62 88.5(7) . . ?
Na1 C67 C66 67.9(7) . . ?
Na1 C67 H67 114.4 . . ?
C62 C67 C66 121.6(11) . . ?
C62 C67 H67 119.2 . . ?
C66 C67 H67 119.2 . . ?
Zn3 C68 C62 108.8(7) . . ?
Zn3 C68 H68A 109.9 . . ?
Zn3 C68 H68B 109.9 . . ?
C62 C68 H68A 109.9 . . ?
C62 C68 H68B 109.9 . . ?
H68A C68 H68B 108.3 . . ?

loop_
_geom_bond_atom_site_label_1
_geom_bond_atom_site_label_2
_geom_bond_distance
_geom_bond_site_symmetry_2
_geom_bond_publ_flag
Fe1 C1 2.114(10) . ?
Fe1 C2 2.045(10) . ?
Fe1 C3 2.124(10) . ?
Fe1 C4 2.049(9) . ?
Fe1 C5 2.048(10) . ?
Fe1 C6 2.063(10) . ?
Fe1 C7 2.121(11) . ?
Fe1 C8 2.027(10) . ?
Fe1 C9 2.055(11) . ?
Fe1 C10 2.112(10) . ?
Zn1 N1 2.017(9) . ?
Zn1 C1 2.087(10) . ?
Zn1 C51 2.072(12) . ?
Zn2 N2 2.013(9) . ?
Zn2 C7 2.022(10) . ?
Zn2 C61 2.031(11) . ?
Zn3 N3 2.018(8) . ?
Zn3 C3 2.016(10) . ?
Zn3 C68 2.049(10) . ?
Zn4 N4 2.020(9) . ?
Zn4 C10 2.076(10) . ?
Zn4 C47 2.059(12) . ?
Na1 N1 2.447(9) . ?
Na1 C1 2.672(11) . ?
Na1 C2 2.744(10) . ?
Na1 C3 2.849(11) . ?
Na1 C4 2.791(10) . ?
Na1 C5 2.669(11) . ?
Na1 C65 2.858(12) . ?
Na1 C66 2.762(13) . ?
Na1 C67 2.966(12) . ?
Na2 N2 2.386(10) . ?
Na2 C1 2.562(12) . ?
Na2 C5 2.965(10) . ?
Na2 C6 2.855(11) . ?
Na2 C7 2.707(11) . ?
Na3 N3 2.355(10) . ?
Na3 C2 2.769(10) . ?
Na3 C3 2.698(10) . ?
Na3 C9 3.018(11) . ?
Na3 C10 2.562(11) . ?
Na4 N4 2.477(9) . ?
Na4 C6 2.771(11) . ?
Na4 C7 2.921(11) . ?
Na4 C8 2.854(11) . ?
Na4 C9 2.699(12) . ?
Na4 C10 2.668(11) . ?
Na4 C45 3.120(12) . ?
Na4 C57 2.917(11) . ?
Na4 C58 2.801(12) . ?
Na4 C59 2.894(13) . ?
Na4 C60 3.100(14) . ?
N1 C11 1.480(14) . ?
N1 C15 1.483(15) . ?
N2 C20 1.479(13) . ?
N2 C24 1.475(14) . ?
N3 C29 1.479(14) . ?
N3 C33 1.480(13) . ?
N4 C38 1.473(15) . ?
N4 C42 1.476(15) . ?
C1 C2 1.451(15) . ?
C1 C5 1.432(14) . ?
C2 H2 0.950 . ?
C2 C3 1.460(13) . ?
C3 C4 1.466(14) . ?
C4 H4 0.950 . ?
C4 C5 1.410(14) . ?
C5 H5 0.950 . ?
C6 H6 0.950 . ?
C6 C7 1.445(14) . ?
C6 C10 1.460(14) . ?
C7 C8 1.451(15) . ?
C8 H8 0.950 . ?
C8 C9 1.423(15) . ?
C9 H9 0.950 . ?
C9 C10 1.450(13) . ?
C11 C12 1.534(17) . ?
C11 C16 1.574(15) . ?
C11 C17 1.502(17) . ?
C12 H12A 0.990 . ?
C12 H12B 0.990 . ?
C12 C13 1.51(2) . ?
C13 H13A 0.990 . ?
C13 H13B 0.990 . ?
C13 C14 1.524(19) . ?
C14 H14A 0.990 . ?
C14 H14B 0.990 . ?
C14 C15 1.518(18) . ?
C15 C18 1.541(18) . ?
C15 C19 1.541(17) . ?
C16 H16A 0.980 . ?
C16 H16B 0.980 . ?
C16 H16C 0.980 . ?
C17 H17A 0.980 . ?
C17 H17B 0.980 . ?
C17 H17C 0.980 . ?
C18 H18A 0.980 . ?
C18 H18B 0.980 . ?
C18 H18C 0.980 . ?
C19 H19A 0.980 . ?
C19 H19B 0.980 . ?
C19 H19C 0.980 . ?
C20 C21 1.536(15) . ?
C20 C25 1.554(15) . ?
C20 C26 1.490(16) . ?
C21 H21A 0.990 . ?
C21 H21B 0.990 . ?
C21 C22 1.512(17) . ?
C22 H22A 0.990 . ?
C22 H22B 0.990 . ?
C22 C23 1.525(16) . ?
C23 H23A 0.990 . ?
C23 H23B 0.990 . ?
C23 C24 1.530(15) . ?
C24 C27 1.568(15) . ?
C24 C28 1.528(15) . ?
C25 H25A 0.980 . ?
C25 H25B 0.980 . ?
C25 H25C 0.980 . ?
C26 H26A 0.980 . ?
C26 H26B 0.980 . ?
C26 H26C 0.980 . ?
C27 H27A 0.980 . ?
C27 H27B 0.980 . ?
C27 H27C 0.980 . ?
C28 H28A 0.980 . ?
C28 H28B 0.980 . ?
C28 H28C 0.980 . ?
C29 C30 1.508(16) . ?
C29 C34 1.525(15) . ?
C29 C35 1.578(16) . ?
C30 H30A 0.990 . ?
C30 H30B 0.990 . ?
C30 C31 1.516(16) . ?
C31 H31A 0.990 . ?
C31 H31B 0.990 . ?
C31 C32 1.522(16) . ?
C32 H32A 0.990 . ?
C32 H32B 0.990 . ?
C32 C33 1.515(15) . ?
C33 C36 1.505(16) . ?
C33 C37 1.573(15) . ?
C34 H34A 0.980 . ?
C34 H34B 0.980 . ?
C34 H34C 0.980 . ?
C35 H35A 0.980 . ?
C35 H35B 0.980 . ?
C35 H35C 0.980 . ?
C36 H36A 0.980 . ?
C36 H36B 0.980 . ?
C36 H36C 0.980 . ?
C37 H37A 0.980 . ?
C37 H37B 0.980 . ?
C37 H37C 0.980 . ?
C38 C39 1.530(18) . ?
C38 C43 1.533(18) . ?
C38 C44 1.556(17) . ?
C39 H39A 0.990 . ?
C39 H39B 0.990 . ?
C39 C40 1.48(2) . ?
C40 H40A 0.990 . ?
C40 H40B 0.990 . ?
C40 C41 1.531(19) . ?
C41 H41A 0.990 . ?
C41 H41B 0.990 . ?
C41 C42 1.549(17) . ?
C42 C45 1.520(16) . ?
C42 C46 1.550(16) . ?
C43 H43A 0.980 . ?
C43 H43B 0.980 . ?
C43 H43C 0.980 . ?
C44 H44A 0.980 . ?
C44 H44B 0.980 . ?
C44 H44C 0.980 . ?
C45 H45A 0.980 . ?
C45 H45B 0.980 . ?
C45 H45C 0.980 . ?
C46 H46A 0.980 . ?
C46 H46B 0.980 . ?
C46 H46C 0.980 . ?
C47 C48 1.538(17) . ?
C47 C49 1.539(18) . ?
C47 C50 1.507(18) . ?
C48 H48A 0.980 . ?
C48 H48B 0.980 . ?
C48 H48C 0.980 . ?
C49 H49A 0.980 . ?
C49 H49B 0.980 . ?
C49 H49C 0.980 . ?
C50 H50A 0.980 . ?
C50 H50B 0.980 . ?
C50 H50C 0.980 . ?
C51 C52 1.515(18) . ?
C51 C53 1.513(17) . ?
C51 C54 1.535(16) . ?
C52 H52A 0.980 . ?
C52 H52B 0.980 . ?
C52 H52C 0.980 . ?
C53 H53A 0.980 . ?
C53 H53B 0.980 . ?
C53 H53C 0.980 . ?
C54 H54A 0.980 . ?
C54 H54B 0.980 . ?
C54 H54C 0.980 . ?
C55 C56 1.403(17) . ?
C55 C60 1.399(17) . ?
C55 C61 1.487(17) . ?
C56 H56 0.950 . ?
C56 C57 1.384(18) . ?
C57 H57 0.950 . ?
C57 C58 1.388(19) . ?
C58 H58 0.950 . ?
C58 C59 1.39(2) . ?
C59 H59 0.950 . ?
C59 C60 1.37(2) . ?
C60 H60 0.950 . ?
C61 H61A 0.990 . ?
C61 H61B 0.990 . ?
C62 C63 1.412(16) . ?
C62 C67 1.395(15) . ?
C62 C68 1.473(16) . ?
C63 H63 0.950 . ?
C63 C64 1.320(18) . ?
C64 H64 0.950 . ?
C64 C65 1.403(18) . ?
C65 H65 0.950 . ?
C65 C66 1.369(18) . ?
C66 H66 0.950 . ?
C66 C67 1.396(17) . ?
C67 H67 0.950 . ?
C68 H68A 0.990 . ?
C68 H68B 0.990 . ?

loop_
_geom_torsion_atom_site_label_1
_geom_torsion_atom_site_label_2
_geom_torsion_atom_site_label_3
_geom_torsion_atom_site_label_4
_geom_torsion
_geom_torsion_site_symmetry_1
_geom_torsion_site_symmetry_2
_geom_torsion_site_symmetry_3
_geom_torsion_site_symmetry_4
_geom_torsion_publ_flag
Fe1 C1 C2 Na1 129.1(3) . . . . ?
Fe1 C1 C2 Na3 -30.6(9) . . . . ?
Fe1 C1 C2 C3 60.7(7) . . . . ?
Zn1 C1 C2 Fe1 151.2(6) . . . . ?
Zn1 C1 C2 Na1 -79.7(5) . . . . ?
Zn1 C1 C2 Na3 120.6(9) . . . . ?
Zn1 C1 C2 C3 -148.1(7) . . . . ?
Na1 C1 C2 Fe1 -129.1(3) . . . . ?
Na1 C1 C2 Na3 -159.7(10) . . . . ?
Na1 C1 C2 C3 -68.4(8) . . . . ?
Na2 C1 C2 Fe1 45.9(8) . . . . ?
Na2 C1 C2 Na1 175.0(9) . . . . ?
Na2 C1 C2 Na3 15.3(17) . . . . ?
Na2 C1 C2 C3 106.6(10) . . . . ?
C5 C1 C2 Fe1 -58.6(7) . . . . ?
C5 C1 C2 Na1 70.5(7) . . . . ?
C5 C1 C2 Na3 -89.2(12) . . . . ?
C5 C1 C2 C3 2.0(12) . . . . ?
Fe1 C2 C3 Zn3 -138.9(8) . . . . ?
Fe1 C2 C3 Na1 124.7(3) . . . . ?
Fe1 C2 C3 Na3 -80.3(2) . . . . ?
Fe1 C2 C3 C4 57.9(6) . . . . ?
Na1 C2 C3 Fe1 -124.7(3) . . . . ?
Na1 C2 C3 Zn3 96.5(8) . . . . ?
Na1 C2 C3 Na3 155.0(3) . . . . ?
Na1 C2 C3 C4 -66.8(6) . . . . ?
Na3 C2 C3 Fe1 80.3(2) . . . . ?
Na3 C2 C3 Zn3 -58.5(7) . . . . ?
Na3 C2 C3 Na1 -155.0(3) . . . . ?
Na3 C2 C3 C4 138.2(7) . . . . ?
C1 C2 C3 Fe1 -60.5(8) . . . . ?
C1 C2 C3 Zn3 160.6(8) . . . . ?
C1 C2 C3 Na1 64.2(7) . . . . ?
C1 C2 C3 Na3 -140.8(8) . . . . ?
C1 C2 C3 C4 -2.6(11) . . . . ?
Fe1 C3 C4 Na1 123.3(3) . . . . ?
Fe1 C3 C4 C5 60.0(7) . . . . ?
Zn3 C3 C4 Fe1 138.0(7) . . . . ?
Zn3 C3 C4 Na1 -98.7(7) . . . . ?
Zn3 C3 C4 C5 -162.0(7) . . . . ?
Na1 C3 C4 Fe1 -123.3(3) . . . . ?
Na1 C3 C4 C5 -63.3(7) . . . . ?
Na3 C3 C4 Fe1 26.4(9) . . . . ?
Na3 C3 C4 Na1 149.7(9) . . . . ?
Na3 C3 C4 C5 86.4(12) . . . . ?
C2 C3 C4 Fe1 -57.8(6) . . . . ?
C2 C3 C4 Na1 65.4(6) . . . . ?
C2 C3 C4 C5 2.2(10) . . . . ?
Fe1 C4 C5 Na1 129.1(3) . . . . ?
Fe1 C4 C5 Na2 -8.1(9) . . . . ?
Fe1 C4 C5 C1 60.4(8) . . . . ?
Na1 C4 C5 Fe1 -129.1(3) . . . . ?
Na1 C4 C5 Na2 -137.2(10) . . . . ?
Na1 C4 C5 C1 -68.7(8) . . . . ?
C3 C4 C5 Fe1 -61.4(7) . . . . ?
C3 C4 C5 Na1 67.7(7) . . . . ?
C3 C4 C5 Na2 -69.6(13) . . . . ?
C3 C4 C5 C1 -1.1(12) . . . . ?
Fe1 C1 C5 Na1 -131.1(4) . . . . ?
Fe1 C1 C5 Na2 77.8(3) . . . . ?
Fe1 C1 C5 C4 -58.9(7) . . . . ?
Zn1 C1 C5 Fe1 -164.2(11) . . . . ?
Zn1 C1 C5 Na1 64.7(10) . . . . ?
Zn1 C1 C5 Na2 -86.4(11) . . . . ?
Zn1 C1 C5 C4 136.9(10) . . . . ?
Na1 C1 C5 Fe1 131.1(4) . . . . ?
Na1 C1 C5 Na2 -151.1(4) . . . . ?
Na1 C1 C5 C4 72.1(8) . . . . ?
Na2 C1 C5 Fe1 -77.8(3) . . . . ?
Na2 C1 C5 Na1 151.1(4) . . . . ?
Na2 C1 C5 C4 -136.7(8) . . . . ?
C2 C1 C5 Fe1 58.4(7) . . . . ?
C2 C1 C5 Na1 -72.7(7) . . . . ?
C2 C1 C5 Na2 136.2(8) . . . . ?
C2 C1 C5 C4 -0.5(11) . . . . ?
Fe1 C6 C7 Zn2 -139.9(9) . . . . ?
Fe1 C6 C7 Na2 -78.5(3) . . . . ?
Fe1 C6 C7 Na4 123.6(3) . . . . ?
Fe1 C6 C7 C8 57.4(7) . . . . ?
Na2 C6 C7 Fe1 78.5(3) . . . . ?
Na2 C6 C7 Zn2 -61.4(8) . . . . ?
Na2 C6 C7 Na4 -157.9(3) . . . . ?
Na2 C6 C7 C8 135.8(8) . . . . ?
Na4 C6 C7 Fe1 -123.6(3) . . . . ?
Na4 C6 C7 Zn2 96.5(8) . . . . ?
Na4 C6 C7 Na2 157.9(3) . . . . ?
Na4 C6 C7 C8 -66.3(7) . . . . ?
C10 C6 C7 Fe1 -59.5(8) . . . . ?
C10 C6 C7 Zn2 160.6(8) . . . . ?
C10 C6 C7 Na2 -137.9(8) . . . . ?
C10 C6 C7 Na4 64.2(7) . . . . ?
C10 C6 C7 C8 -2.1(12) . . . . ?
Fe1 C7 C8 Na4 122.3(3) . . . . ?
Fe1 C7 C8 C9 60.6(8) . . . . ?
Zn2 C7 C8 Fe1 137.4(8) . . . . ?
Zn2 C7 C8 Na4 -100.3(7) . . . . ?
Zn2 C7 C8 C9 -162.0(8) . . . . ?
Na2 C7 C8 Fe1 31.1(9) . . . . ?
Na2 C7 C8 Na4 153.4(9) . . . . ?
Na2 C7 C8 C9 91.6(12) . . . . ?
Na4 C7 C8 Fe1 -122.3(3) . . . . ?
Na4 C7 C8 C9 -61.7(8) . . . . ?
C6 C7 C8 Fe1 -58.4(7) . . . . ?
C6 C7 C8 Na4 63.9(7) . . . . ?
C6 C7 C8 C9 2.1(12) . . . . ?
Fe1 C8 C9 Na3 -2.5(9) . . . . ?
Fe1 C8 C9 Na4 129.1(4) . . . . ?
Fe1 C8 C9 C10 60.5(7) . . . . ?
Na4 C8 C9 Fe1 -129.1(4) . . . . ?
Na4 C8 C9 Na3 -131.6(10) . . . . ?
Na4 C8 C9 C10 -68.6(7) . . . . ?
C7 C8 C9 Fe1 -62.0(8) . . . . ?
C7 C8 C9 Na3 -64.5(14) . . . . ?
C7 C8 C9 Na4 67.2(8) . . . . ?
C7 C8 C9 C10 -1.5(13) . . . . ?
Fe1 C9 C10 Zn4 -160.7(10) . . . . ?
Fe1 C9 C10 Na3 -77.2(3) . . . . ?
Fe1 C9 C10 Na4 132.7(4) . . . . ?
Fe1 C9 C10 C6 58.6(7) . . . . ?
Na3 C9 C10 Fe1 77.2(3) . . . . ?
Na3 C9 C10 Zn4 -83.5(9) . . . . ?
Na3 C9 C10 Na4 -150.1(4) . . . . ?
Na3 C9 C10 C6 135.9(8) . . . . ?
Na4 C9 C10 Fe1 -132.7(4) . . . . ?
Na4 C9 C10 Zn4 66.6(9) . . . . ?
Na4 C9 C10 Na3 150.1(4) . . . . ?
Na4 C9 C10 C6 -74.0(7) . . . . ?
C8 C9 C10 Fe1 -58.5(8) . . . . ?
C8 C9 C10 Zn4 140.8(9) . . . . ?
C8 C9 C10 Na3 -135.7(8) . . . . ?
C8 C9 C10 Na4 74.2(8) . . . . ?
C8 C9 C10 C6 0.1(11) . . . . ?
Fe1 C6 C10 Zn4 150.2(6) . . . . ?
Fe1 C6 C10 Na3 49.3(8) . . . . ?
Fe1 C6 C10 Na4 -130.4(3) . . . . ?
Fe1 C6 C10 C9 -58.5(7) . . . . ?
Na2 C6 C10 Fe1 -26.0(9) . . . . ?
Na2 C6 C10 Zn4 124.2(8) . . . . ?
Na2 C6 C10 Na3 23.4(16) . . . . ?
Na2 C6 C10 Na4 -156.4(9) . . . . ?
Na2 C6 C10 C9 -84.5(12) . . . . ?
Na4 C6 C10 Fe1 130.4(3) . . . . ?
Na4 C6 C10 Zn4 -79.4(5) . . . . ?
Na4 C6 C10 Na3 179.7(8) . . . . ?
Na4 C6 C10 C9 71.9(7) . . . . ?
C7 C6 C10 Fe1 59.8(8) . . . . ?
C7 C6 C10 Zn4 -150.0(7) . . . . ?
C7 C6 C10 Na3 109.2(10) . . . . ?
C7 C6 C10 Na4 -70.6(8) . . . . ?
C7 C6 C10 C9 1.3(12) . . . . ?
Zn1 N1 C11 C12 174.9(8) . . . . ?
Zn1 N1 C11 C16 -62.9(11) . . . . ?
Zn1 N1 C11 C17 56.6(10) . . . . ?
Na1 N1 C11 C12 73.4(10) . . . . ?
Na1 N1 C11 C16 -164.4(8) . . . . ?
Na1 N1 C11 C17 -44.9(10) . . . . ?
C15 N1 C11 C12 -49.5(13) . . . . ?
C15 N1 C11 C16 72.7(13) . . . . ?
C15 N1 C11 C17 -167.8(10) . . . . ?
N1 C11 C12 C13 50.5(13) . . . . ?
C16 C11 C12 C13 -76.6(13) . . . . ?
C17 C11 C12 C13 169.2(10) . . . . ?
C11 C12 C13 C14 -53.2(15) . . . . ?
C12 C13 C14 C15 53.7(16) . . . . ?
Zn1 N1 C15 C14 -174.1(8) . . . . ?
Zn1 N1 C15 C18 60.7(12) . . . . ?
Zn1 N1 C15 C19 -55.6(11) . . . . ?
Na1 N1 C15 C14 -72.4(10) . . . . ?
Na1 N1 C15 C18 162.4(9) . . . . ?
Na1 N1 C15 C19 46.2(11) . . . . ?
C11 N1 C15 C14 50.6(13) . . . . ?
C11 N1 C15 C18 -74.6(14) . . . . ?
C11 N1 C15 C19 169.1(10) . . . . ?
C13 C14 C15 N1 -51.6(15) . . . . ?
C13 C14 C15 C18 76.5(15) . . . . ?
C13 C14 C15 C19 -168.8(11) . . . . ?
Zn2 N2 C20 C21 79.4(10) . . . . ?
Zn2 N2 C20 C25 -156.8(8) . . . . ?
Zn2 N2 C20 C26 -40.0(10) . . . . ?
Na2 N2 C20 C21 171.1(7) . . . . ?
Na2 N2 C20 C25 -65.0(11) . . . . ?
Na2 N2 C20 C26 51.8(10) . . . . ?
C24 N2 C20 C21 -49.2(12) . . . . ?
C24 N2 C20 C25 74.7(12) . . . . ?
C24 N2 C20 C26 -168.5(9) . . . . ?
N2 C20 C21 C22 51.4(13) . . . . ?
C25 C20 C21 C22 -74.5(12) . . . . ?
C26 C20 C21 C22 169.6(10) . . . . ?
C20 C21 C22 C23 -54.9(13) . . . . ?
C21 C22 C23 C24 53.6(13) . . . . ?
Zn2 N2 C24 C23 -79.0(10) . . . . ?
Zn2 N2 C24 C27 157.9(7) . . . . ?
Zn2 N2 C24 C28 40.9(9) . . . . ?
Na2 N2 C24 C23 -172.4(7) . . . . ?
Na2 N2 C24 C27 64.5(10) . . . . ?
Na2 N2 C24 C28 -52.5(10) . . . . ?
C20 N2 C24 C23 49.8(12) . . . . ?
C20 N2 C24 C27 -73.3(11) . . . . ?
C20 N2 C24 C28 169.7(9) . . . . ?
C22 C23 C24 N2 -50.6(13) . . . . ?
C22 C23 C24 C27 75.0(12) . . . . ?
C22 C23 C24 C28 -170.3(9) . . . . ?
Zn3 N3 C29 C30 80.9(9) . . . . ?
Zn3 N3 C29 C34 -39.4(10) . . . . ?
Zn3 N3 C29 C35 -152.7(8) . . . . ?
Na3 N3 C29 C30 172.8(7) . . . . ?
Na3 N3 C29 C34 52.5(9) . . . . ?
Na3 N3 C29 C35 -60.7(10) . . . . ?
C33 N3 C29 C30 -47.5(12) . . . . ?
C33 N3 C29 C34 -167.8(9) . . . . ?
C33 N3 C29 C35 79.0(12) . . . . ?
N3 C29 C30 C31 51.6(12) . . . . ?
C34 C29 C30 C31 171.3(10) . . . . ?
C35 C29 C30 C31 -76.0(12) . . . . ?
C29 C30 C31 C32 -55.3(13) . . . . ?
C30 C31 C32 C33 55.1(13) . . . . ?
Zn3 N3 C33 C32 -82.2(10) . . . . ?
Zn3 N3 C33 C36 38.9(10) . . . . ?
Zn3 N3 C33 C37 156.9(8) . . . . ?
Na3 N3 C33 C32 -176.9(7) . . . . ?
Na3 N3 C33 C36 -55.8(10) . . . . ?
Na3 N3 C33 C37 62.3(11) . . . . ?
C29 N3 C33 C32 46.0(12) . . . . ?
C29 N3 C33 C36 167.2(9) . . . . ?
C29 N3 C33 C37 -74.8(12) . . . . ?
C31 C32 C33 N3 -49.8(12) . . . . ?
C31 C32 C33 C36 -170.7(9) . . . . ?
C31 C32 C33 C37 74.0(11) . . . . ?
Zn4 N4 C38 C39 -177.5(9) . . . . ?
Zn4 N4 C38 C43 -59.0(11) . . . . ?
Zn4 N4 C38 C44 59.7(12) . . . . ?
Na4 N4 C38 C39 -77.3(11) . . . . ?
Na4 N4 C38 C43 41.2(11) . . . . ?
Na4 N4 C38 C44 159.8(9) . . . . ?
C42 N4 C38 C39 49.2(14) . . . . ?
C42 N4 C38 C43 167.7(10) . . . . ?
C42 N4 C38 C44 -73.7(14) . . . . ?
N4 C38 C39 C40 -51.3(15) . . . . ?
C43 C38 C39 C40 -170.1(11) . . . . ?
C44 C38 C39 C40 75.8(15) . . . . ?
C38 C39 C40 C41 55.1(16) . . . . ?
C39 C40 C41 C42 -54.9(15) . . . . ?
Zn4 N4 C42 C41 177.7(7) . . . . ?
Zn4 N4 C42 C45 59.8(10) . . . . ?
Zn4 N4 C42 C46 -59.6(12) . . . . ?
Na4 N4 C42 C41 78.2(10) . . . . ?
Na4 N4 C42 C45 -39.8(10) . . . . ?
Na4 N4 C42 C46 -159.1(9) . . . . ?
C38 N4 C42 C41 -49.5(13) . . . . ?
C38 N4 C42 C45 -167.5(9) . . . . ?
C38 N4 C42 C46 73.2(13) . . . . ?
C40 C41 C42 N4 51.0(14) . . . . ?
C40 C41 C42 C45 167.7(11) . . . . ?
C40 C41 C42 C46 -76.7(14) . . . . ?
N4 C42 C45 Na4 29.1(7) . . . . ?
C41 C42 C45 Na4 -89.8(8) . . . . ?
C46 C42 C45 Na4 154.2(9) . . . . ?
C60 C55 C56 C57 0.0(17) . . . . ?
C61 C55 C56 C57 177.7(11) . . . . ?
C55 C56 C57 Na4 -65.0(11) . . . . ?
C55 C56 C57 C58 0.3(18) . . . . ?
Na4 C57 C58 C59 73.1(10) . . . . ?
C56 C57 C58 Na4 -73.1(11) . . . . ?
C56 C57 C58 C59 0.0(18) . . . . ?
Na4 C58 C59 C60 73.1(11) . . . . ?
C57 C58 C59 Na4 -73.7(10) . . . . ?
C57 C58 C59 C60 -0.6(18) . . . . ?
Na4 C59 C60 C55 66.9(11) . . . . ?
C58 C59 C60 Na4 -66.0(11) . . . . ?
C58 C59 C60 C55 0.9(19) . . . . ?
C56 C55 C60 Na4 58.9(10) . . . . ?
C56 C55 C60 C59 -0.6(17) . . . . ?
C61 C55 C60 Na4 -118.8(10) . . . . ?
C61 C55 C60 C59 -178.2(11) . . . . ?
C56 C55 C61 Zn2 -93.8(11) . . . . ?
C60 C55 C61 Zn2 83.7(12) . . . . ?
C67 C62 C63 C64 5.3(19) . . . . ?
C68 C62 C63 C64 -179.1(12) . . . . ?
C62 C63 C64 C65 -8(2) . . . . ?
C63 C64 C65 Na1 -63.1(13) . . . . ?
C63 C64 C65 C66 5.6(19) . . . . ?
Na1 C65 C66 C67 77.0(11) . . . . ?
C64 C65 C66 Na1 -78.3(10) . . . . ?
C64 C65 C66 C67 -1.3(18) . . . . ?
C63 C62 C67 Na1 61.9(9) . . . . ?
C63 C62 C67 C66 -0.7(16) . . . . ?
C68 C62 C67 Na1 -113.7(9) . . . . ?
C68 C62 C67 C66 -176.4(10) . . . . ?
Na1 C66 C67 C62 73.5(10) . . . . ?
C65 C66 C67 Na1 -74.5(11) . . . . ?
C65 C66 C67 C62 -1.0(18) . . . . ?
C63 C62 C68 Zn3 -87.0(12) . . . . ?
C67 C62 C68 Zn3 88.3(11) . . . . ?
